data_7229378
loop_
_publ_author_name
'Du, Ceng-Ceng'
'Wang, Xin-Fang'
'Zhou, Sheng-Bin'
'Wang, Duo-Zhi'
'Jia, Dianzeng'

_publ_section_title
;
 New complexes constructed from in situ nitration of
 (1H-tetrazol-5-yl)phenol: synthesis, structures and properties
;
_journal_name_full CrystEngComm
_journal_paper_doi 10.1039/C7CE00753A
_journal_year 2017
_chemical_formula_moiety 'C28 H8 Ag8 N24 O21'
_chemical_formula_sum 'C28 H8 Ag8 N24 O21'
_chemical_formula_weight 1879.54
_space_group_crystal_system triclinic
_space_group_IT_number 2
_space_group_name_Hall '-P 1'
_space_group_name_H-M_alt 'P -1'
_symmetry_space_group_name_Hall '-P 1'
_symmetry_space_group_name_H-M 'P -1'
_atom_sites_solution_hydrogens geom
_atom_sites_solution_primary direct
_audit_creation_date 2017-08-06
_audit_creation_method
;
Olex2 1.2
(compiled 2017.07.20 svn.r3457 for OlexSys, GUI svn.r5370)
;
_audit_update_record
;
2017-10-18 deposited with the CCDC.
2017-10-23 downloaded from the CCDC.
;
_cell_angle_alpha 107.692(1)
_cell_angle_beta 91.398(1)
_cell_angle_gamma 101.232(1)
_cell_formula_units_Z 1
_cell_length_a 7.8452(3)
_cell_length_b 11.966(5)
_cell_length_c 12.7005(4)
_cell_measurement_reflns_used 3592
_cell_measurement_temperature 296(2)
_cell_measurement_theta_max 25.18
_cell_measurement_theta_min 2.66
_cell_volume 1109.7(5)
_computing_molecular_graphics 'Olex2 (Dolomanov et al., 2009)'
_computing_publication_material 'Olex2 (Dolomanov et al., 2009)'
_computing_structure_refinement 'ShelXL (Sheldrick, 2015)'
_computing_structure_solution 'ShelXS (Sheldrick, 2008)'
_diffrn_ambient_temperature 296.15
_diffrn_measured_fraction_theta_full 0.991
_diffrn_measured_fraction_theta_max 0.991
_diffrn_measurement_device_type CCD
_diffrn_measurement_method '\w scans'
_diffrn_radiation_type MoK\a
_diffrn_radiation_wavelength 0.71073
_diffrn_reflns_av_R_equivalents 0.0180
_diffrn_reflns_av_unetI/netI 0.0304
_diffrn_reflns_Laue_measured_fraction_full 0.991
_diffrn_reflns_Laue_measured_fraction_max 0.991
_diffrn_reflns_limit_h_max 9
_diffrn_reflns_limit_h_min -8
_diffrn_reflns_limit_k_max 14
_diffrn_reflns_limit_k_min -13
_diffrn_reflns_limit_l_max 15
_diffrn_reflns_limit_l_min -13
_diffrn_reflns_number 7301
_diffrn_reflns_point_group_measured_fraction_full 0.991
_diffrn_reflns_point_group_measured_fraction_max 0.991
_diffrn_reflns_theta_full 25.210
_diffrn_reflns_theta_max 25.210
_diffrn_reflns_theta_min 1.690
_exptl_absorpt_coefficient_mu 3.565
_exptl_absorpt_correction_T_max 0.5662
_exptl_absorpt_correction_T_min 0.5076
_exptl_absorpt_correction_type multi-scan
_exptl_absorpt_process_details SADABS
_exptl_crystal_colour colorless
_exptl_crystal_density_diffrn 2.813
_exptl_crystal_description Block
_exptl_crystal_F_000 888
_exptl_crystal_size_max 0.22
_exptl_crystal_size_mid 0.2
_exptl_crystal_size_min 0.18
_refine_diff_density_max 1.136
_refine_diff_density_min -1.203
_refine_diff_density_rms 0.173
_refine_ls_extinction_method none
_refine_ls_goodness_of_fit_ref 1.085
_refine_ls_hydrogen_treatment constr
_refine_ls_matrix_type full
_refine_ls_number_parameters 370
_refine_ls_number_reflns 3979
_refine_ls_number_restraints 0
_refine_ls_restrained_S_all 1.085
_refine_ls_R_factor_all 0.0329
_refine_ls_R_factor_gt 0.0284
_refine_ls_shift/su_max 0.001
_refine_ls_shift/su_mean 0.000
_refine_ls_structure_factor_coef Fsqd
_refine_ls_weighting_details 'w=1/[\s^2^(Fo^2^)+(0.0407P)^2^+0.8811P] where P=(Fo^2^+2Fc^2^)/3'
_refine_ls_weighting_scheme calc
_refine_ls_wR_factor_gt 0.0751
_refine_ls_wR_factor_ref 0.0777
_reflns_Friedel_coverage 0.000
_reflns_number_gt 3527
_reflns_number_total 3979
_reflns_threshold_expression 'I > 2\s(I)'
_cod_data_source_file c7ce00753a2.cif
_cod_data_source_block 8
_cod_original_cell_volume 1109.66(7)
_cod_database_code 7229378
_shelx_shelxl_version_number 2017/1
_shelx_space_group_comment
;
The symmetry employed for this shelxl refinement is uniquely defined
by the following loop, which should always be used as a source of
symmetry information in preference to the above space-group names.
They are only intended as comments.
;
_shelx_estimated_absorpt_t_max 0.566
_shelx_estimated_absorpt_t_min 0.508
_olex2_refinement_description
;
1. Fixed Uiso
 At 1.2 times of:
  All C(H) groups
2. Others
 Fixed Sof: O11(0.5)
3.a Aromatic/amide H refined with riding coordinates:
 C2(H2), C6(H6), C10(H10), C12(H12)
;
_olex2_submission_special_instructions 'No special instructions were received'

loop_
_space_group_symop_operation_xyz
'x, y, z'
'-x, -y, -z'

loop_
_atom_site_label
_atom_site_type_symbol
_atom_site_fract_x
_atom_site_fract_y
_atom_site_fract_z
_atom_site_U_iso_or_equiv
_atom_site_adp_type
_atom_site_occupancy
_atom_site_site_symmetry_order
_atom_site_calc_flag
_atom_site_refinement_flags_posn
_atom_site_refinement_flags_occupancy
O11 O 1.0434(15) 0.9854(12) -0.0413(10) 0.087(4) Uani 0.5 1 d . P
Ag1 Ag 0.40707(5) 0.85055(4) 0.26633(3) 0.03071(12) Uani 1 1 d . .
Ag2 Ag -0.02214(5) 1.02635(4) 0.65071(3) 0.02946(11) Uani 1 1 d . .
Ag3 Ag 0.31959(5) 0.84242(4) 0.76217(3) 0.03249(12) Uani 1 1 d . .
Ag4 Ag 0.75316(5) 0.94299(4) -0.14777(3) 0.04244(13) Uani 1 1 d . .
C1 C 0.5959(6) 0.5739(4) 0.4111(4) 0.0265(10) Uani 1 1 d . .
C2 C 0.7389(6) 0.5998(4) 0.4846(4) 0.0286(11) Uani 1 1 d . .
H2 H 0.813821 0.546925 0.476016 0.034 Uiso 1 1 calc R .
C3 C 0.7708(6) 0.7061(4) 0.5720(4) 0.0246(10) Uani 1 1 d . .
C4 C 0.6605(6) 0.7926(4) 0.5886(3) 0.0200(9) Uani 1 1 d . .
C5 C 0.5136(6) 0.7573(4) 0.5069(3) 0.0195(9) Uani 1 1 d . .
C6 C 0.4825(6) 0.6524(4) 0.4210(4) 0.0246(10) Uani 1 1 d . .
H6 H 0.386576 0.633288 0.369468 0.030 Uiso 1 1 calc R .
C7 C 0.3897(5) 0.8366(4) 0.5165(3) 0.0185(9) Uani 1 1 d . .
C8 C 0.3258(5) 0.8080(4) 0.0088(3) 0.0181(9) Uani 1 1 d . .
C9 C 0.1462(6) 0.7405(4) 0.0017(3) 0.0212(9) Uani 1 1 d . .
C10 C 0.0907(6) 0.6408(4) -0.0891(4) 0.0277(10) Uani 1 1 d . .
H10 H 0.161347 0.622252 -0.146979 0.033 Uiso 1 1 calc R .
C11 C -0.0732(7) 0.5674(4) -0.0938(4) 0.0299(11) Uani 1 1 d . .
C12 C -0.1780(6) 0.5922(5) -0.0093(4) 0.0322(11) Uani 1 1 d . .
H12 H -0.285070 0.540865 -0.012800 0.039 Uiso 1 1 calc R .
C13 C -0.1249(6) 0.6929(5) 0.0807(4) 0.0272(10) Uani 1 1 d . .
C14 C 0.0383(6) 0.7760(4) 0.0920(4) 0.0228(10) Uani 1 1 d . .
N1 N 0.5551(6) 0.4596(4) 0.3236(4) 0.0351(10) Uani 1 1 d . .
N2 N 0.9205(5) 0.7269(4) 0.6495(4) 0.0379(11) Uani 1 1 d . .
N3 N 0.3038(5) 0.8779(4) 0.6044(3) 0.0229(8) Uani 1 1 d . .
N4 N 0.1908(5) 0.9350(4) 0.5721(3) 0.0239(8) Uani 1 1 d . .
N5 N 0.2098(5) 0.9296(4) 0.4689(3) 0.0256(9) Uani 1 1 d . .
N6 N 0.3349(5) 0.8682(4) 0.4311(3) 0.0228(8) Uani 1 1 d . .
N7 N -0.2436(6) 0.7089(5) 0.1677(4) 0.0444(12) Uani 1 1 d . .
N8 N -0.1250(7) 0.4574(4) -0.1869(4) 0.0433(12) Uani 1 1 d . .
N9 N 0.4017(5) 0.8308(3) -0.0774(3) 0.0227(8) Uani 1 1 d . .
N10 N 0.5696(5) 0.8830(4) -0.0397(3) 0.0248(9) Uani 1 1 d . .
N11 N 0.5952(5) 0.8929(4) 0.0646(3) 0.0271(9) Uani 1 1 d . .
N12 N 0.4431(5) 0.8472(4) 0.0974(3) 0.0238(8) Uani 1 1 d . .
O1 O 0.4191(6) 0.4317(4) 0.2639(4) 0.0563(12) Uani 1 1 d . .
O2 O 0.6589(6) 0.3932(4) 0.3149(4) 0.0657(13) Uani 1 1 d . .
O3 O 1.0145(7) 0.6547(5) 0.6300(5) 0.093(2) Uani 1 1 d . .
O4 O 0.9573(5) 0.8178(4) 0.7305(3) 0.0448(10) Uani 1 1 d . .
O5 O 0.6846(4) 0.8924(3) 0.6639(3) 0.0283(7) Uani 1 1 d . .
O6 O 0.0920(4) 0.8731(3) 0.1710(3) 0.0335(8) Uani 1 1 d . .
O7 O -0.2246(6) 0.8028(5) 0.2418(4) 0.0729(16) Uani 1 1 d . .
O8 O -0.3656(7) 0.6302(6) 0.1625(5) 0.110(3) Uani 1 1 d . .
O9 O -0.2593(6) 0.3877(4) -0.1811(4) 0.0549(12) Uani 1 1 d . .
O10 O -0.0370(7) 0.4373(5) -0.2633(4) 0.0782(17) Uani 1 1 d . .

loop_
_atom_site_aniso_label
_atom_site_aniso_U_11
_atom_site_aniso_U_22
_atom_site_aniso_U_33
_atom_site_aniso_U_23
_atom_site_aniso_U_13
_atom_site_aniso_U_12
O11 0.065(8) 0.084(8) 0.108(11) 0.031(9) -0.038(7) 0.008(7)
Ag1 0.0345(2) 0.0471(3) 0.01232(18) 0.01117(16) 0.00578(15) 0.00949(18)
Ag2 0.0281(2) 0.0417(2) 0.0244(2) 0.01129(16) 0.00885(15) 0.01872(17)
Ag3 0.0364(2) 0.0496(3) 0.01656(19) 0.01655(17) 0.00074(15) 0.01130(18)
Ag4 0.0393(2) 0.0566(3) 0.0300(2) 0.0176(2) 0.01348(18) -0.0007(2)
C1 0.032(3) 0.024(3) 0.024(2) 0.0049(19) 0.012(2) 0.012(2)
C2 0.025(2) 0.029(3) 0.040(3) 0.016(2) 0.010(2) 0.015(2)
C3 0.018(2) 0.030(3) 0.029(3) 0.012(2) -0.0009(19) 0.0090(19)
C4 0.020(2) 0.026(3) 0.018(2) 0.0113(19) 0.0043(17) 0.0063(19)
C5 0.022(2) 0.025(2) 0.015(2) 0.0093(18) 0.0059(17) 0.0108(19)
C6 0.027(2) 0.030(3) 0.016(2) 0.0039(19) 0.0002(19) 0.011(2)
C7 0.020(2) 0.024(2) 0.012(2) 0.0055(17) 0.0017(16) 0.0064(18)
C8 0.021(2) 0.020(2) 0.011(2) 0.0031(16) -0.0007(17) 0.0039(18)
C9 0.021(2) 0.026(2) 0.017(2) 0.0084(18) 0.0012(17) 0.0017(19)
C10 0.032(3) 0.030(3) 0.019(2) 0.0064(19) 0.003(2) 0.006(2)
C11 0.032(3) 0.024(3) 0.026(3) 0.002(2) -0.009(2) -0.002(2)
C12 0.022(2) 0.031(3) 0.041(3) 0.013(2) -0.004(2) -0.004(2)
C13 0.020(2) 0.034(3) 0.028(3) 0.010(2) 0.0061(19) 0.006(2)
C14 0.023(2) 0.027(3) 0.018(2) 0.0079(19) 0.0029(18) 0.0031(19)
N1 0.045(3) 0.025(2) 0.035(2) 0.0041(19) 0.009(2) 0.015(2)
N2 0.025(2) 0.043(3) 0.051(3) 0.021(2) -0.006(2) 0.011(2)
N3 0.027(2) 0.032(2) 0.0140(18) 0.0078(16) 0.0040(15) 0.0153(17)
N4 0.026(2) 0.034(2) 0.0189(19) 0.0106(17) 0.0063(16) 0.0192(17)
N5 0.029(2) 0.041(2) 0.0162(19) 0.0131(17) 0.0059(16) 0.0220(19)
N6 0.0229(19) 0.032(2) 0.0195(19) 0.0102(16) 0.0015(15) 0.0158(17)
N7 0.029(2) 0.053(3) 0.046(3) 0.013(3) 0.015(2) 0.001(2)
N8 0.052(3) 0.032(3) 0.036(3) 0.003(2) -0.015(2) 0.000(2)
N9 0.025(2) 0.028(2) 0.0137(18) 0.0061(15) 0.0040(15) 0.0026(16)
N10 0.0189(19) 0.037(2) 0.021(2) 0.0130(17) 0.0044(15) 0.0032(17)
N11 0.021(2) 0.042(3) 0.019(2) 0.0138(18) 0.0010(16) -0.0001(18)
N12 0.023(2) 0.033(2) 0.0138(18) 0.0086(16) 0.0029(15) 0.0010(17)
O1 0.066(3) 0.041(3) 0.048(3) -0.0074(19) -0.015(2) 0.016(2)
O2 0.068(3) 0.037(3) 0.085(3) -0.004(2) 0.007(3) 0.032(2)
O3 0.068(3) 0.064(3) 0.132(5) -0.008(3) -0.052(3) 0.043(3)
O4 0.031(2) 0.067(3) 0.032(2) 0.008(2) -0.0087(16) 0.0126(19)
O5 0.0312(18) 0.0274(18) 0.0221(17) 0.0010(14) -0.0046(14) 0.0078(15)
O6 0.0315(18) 0.033(2) 0.0255(18) 0.0005(15) 0.0103(15) -0.0057(15)
O7 0.044(3) 0.091(4) 0.053(3) -0.010(3) 0.026(2) -0.007(3)
O8 0.074(4) 0.095(5) 0.113(5) -0.006(4) 0.060(4) -0.042(3)
O9 0.055(3) 0.032(2) 0.062(3) 0.009(2) -0.019(2) -0.015(2)
O10 0.091(4) 0.060(3) 0.044(3) -0.018(2) 0.010(3) -0.020(3)

loop_
_atom_type_symbol
_atom_type_description
_atom_type_scat_dispersion_real
_atom_type_scat_dispersion_imag
_atom_type_scat_source
C C 0.0033 0.0016 'International Tables Vol C Tables 4.2.6.8 and 6.1.1.4'
H H 0.0000 0.0000 'International Tables Vol C Tables 4.2.6.8 and 6.1.1.4'
Ag Ag -0.8971 1.1015 'International Tables Vol C Tables 4.2.6.8 and 6.1.1.4'
N N 0.0061 0.0033 'International Tables Vol C Tables 4.2.6.8 and 6.1.1.4'
O O 0.0106 0.0060 'International Tables Vol C Tables 4.2.6.8 and 6.1.1.4'

loop_
_geom_angle_atom_site_label_1
_geom_angle_atom_site_label_2
_geom_angle_atom_site_label_3
_geom_angle
_geom_angle_site_symmetry_1
_geom_angle_site_symmetry_3
O11 O11 Ag4 83.0(10) 2_775 .
N6 Ag1 N12 170.15(14) . .
N4 Ag2 N5 116.15(12) . 2_576
N4 Ag2 O5 117.83(13) . 1_455
N4 Ag2 O6 138.54(13) . 2_576
N4 Ag2 O7 85.53(15) . 2_576
N5 Ag2 O5 78.30(12) 2_576 1_455
N5 Ag2 O6 104.20(13) 2_576 2_576
N5 Ag2 O7 116.25(17) 2_576 2_576
O6 Ag2 O5 78.09(11) 2_576 1_455
O6 Ag2 O7 67.72(12) 2_576 2_576
O7 Ag2 O5 145.04(12) 2_576 1_455
N9 Ag3 N3 165.81(14) 1_556 .
N10 Ag4 O11 103.5(3) . .
N10 Ag4 O5 121.87(13) . 1_554
N10 Ag4 O6 139.35(14) . 2_675
O5 Ag4 O11 129.6(3) 1_554 .
O5 Ag4 O6 82.68(11) 1_554 2_675
O6 Ag4 O11 75.5(3) 2_675 .
C2 C1 C6 121.7(4) . .
C2 C1 N1 119.5(4) . .
C6 C1 N1 118.7(4) . .
C1 C2 H2 120.5 . .
C1 C2 C3 119.1(4) . .
C3 C2 H2 120.5 . .
C2 C3 C4 123.0(4) . .
C2 C3 N2 116.7(4) . .
C4 C3 N2 120.3(4) . .
C5 C4 C3 113.8(4) . .
O5 C4 C3 126.3(4) . .
O5 C4 C5 119.8(4) . .
C4 C5 C7 118.9(4) . .
C6 C5 C4 123.0(4) . .
C6 C5 C7 118.1(4) . .
C1 C6 H6 120.3 . .
C5 C6 C1 119.4(4) . .
C5 C6 H6 120.3 . .
N3 C7 C5 126.6(4) . .
N3 C7 N6 110.2(4) . .
N6 C7 C5 122.9(4) . .
N9 C8 C9 123.9(4) . .
N9 C8 N12 109.2(4) . .
N12 C8 C9 126.7(4) . .
C10 C9 C8 117.5(4) . .
C10 C9 C14 122.5(4) . .
C14 C9 C8 119.9(4) . .
C9 C10 H10 120.4 . .
C9 C10 C11 119.3(4) . .
C11 C10 H10 120.4 . .
C10 C11 N8 118.6(5) . .
C12 C11 C10 121.3(4) . .
C12 C11 N8 119.9(5) . .
C11 C12 H12 120.1 . .
C11 C12 C13 119.7(4) . .
C13 C12 H12 120.1 . .
C12 C13 C14 123.3(4) . .
C12 C13 N7 115.3(4) . .
C14 C13 N7 121.4(4) . .
C13 C14 C9 113.8(4) . .
O6 C14 C9 119.9(4) . .
O6 C14 C13 126.3(4) . .
O1 N1 C1 119.6(4) . .
O1 N1 O2 122.9(5) . .
O2 N1 C1 117.6(5) . .
O3 N2 C3 118.4(5) . .
O3 N2 O4 120.3(5) . .
O4 N2 C3 121.2(4) . .
C7 N3 Ag3 127.1(3) . .
C7 N3 N4 106.2(3) . .
N4 N3 Ag3 126.4(3) . .
N3 N4 Ag2 135.4(3) . .
N5 N4 Ag2 115.7(3) . .
N5 N4 N3 108.9(3) . .
N4 N5 Ag2 127.3(3) . 2_576
N4 N5 N6 109.4(3) . .
N6 N5 Ag2 121.8(3) . 2_576
C7 N6 Ag1 135.7(3) . .
C7 N6 N5 105.3(3) . .
N5 N6 Ag1 118.9(2) . .
O7 N7 C13 120.8(5) . .
O8 N7 C13 119.3(5) . .
O8 N7 O7 119.8(5) . .
O9 N8 C11 116.7(5) . .
O10 N8 C11 120.2(5) . .
O10 N8 O9 123.1(5) . .
C8 N9 Ag3 137.3(3) . 1_554
C8 N9 N10 105.6(3) . .
N10 N9 Ag3 115.4(3) . 1_554
N9 N10 Ag4 120.8(3) . .
N11 N10 Ag4 129.0(3) . .
N11 N10 N9 110.2(3) . .
N10 N11 N12 107.9(3) . .
C8 N12 Ag1 129.3(3) . .
C8 N12 N11 107.1(3) . .
N11 N12 Ag1 123.6(3) . .
Ag4 O5 Ag2 89.03(10) 1_556 1_655
C4 O5 Ag2 110.5(3) . 1_655
C4 O5 Ag4 130.8(3) . 1_556
Ag2 O6 Ag4 92.16(12) 2_576 2_675
C14 O6 Ag2 139.9(3) . 2_576
C14 O6 Ag4 124.4(3) . 2_675
N7 O7 Ag2 138.4(4) . 2_576

loop_
_geom_bond_atom_site_label_1
_geom_bond_atom_site_label_2
_geom_bond_distance
_geom_bond_site_symmetry_2
O11 O11 1.26(2) 2_775
O11 Ag4 2.501(11) .
Ag1 N6 2.140(4) .
Ag1 N12 2.160(3) .
Ag2 N4 2.261(4) .
Ag2 N5 2.330(3) 2_576
Ag2 O5 2.576(3) 1_455
Ag2 O6 2.353(3) 2_576
Ag2 O7 2.535(5) 2_576
Ag3 N3 2.176(3) .
Ag3 N9 2.174(3) 1_556
Ag4 N10 2.183(3) .
Ag4 O5 2.303(3) 1_554
Ag4 O6 2.403(3) 2_675
C1 C2 1.365(7) .
C1 C6 1.396(7) .
C1 N1 1.448(6) .
C2 H2 0.9300 .
C2 C3 1.384(7) .
C3 C4 1.445(6) .
C3 N2 1.446(6) .
C4 C5 1.438(6) .
C4 O5 1.260(6) .
C5 C6 1.365(6) .
C5 C7 1.468(6) .
C6 H6 0.9300 .
C7 N3 1.332(5) .
C7 N6 1.340(5) .
C8 C9 1.467(6) .
C8 N9 1.334(5) .
C8 N12 1.339(5) .
C9 C10 1.371(6) .
C9 C14 1.449(6) .
C10 H10 0.9300 .
C10 C11 1.397(7) .
C11 C12 1.364(7) .
C11 N8 1.455(6) .
C12 H12 0.9300 .
C12 C13 1.371(7) .
C13 C14 1.434(6) .
C13 N7 1.454(6) .
C14 O6 1.271(6) .
N1 O1 1.222(6) .
N1 O2 1.229(6) .
N2 O3 1.216(6) .
N2 O4 1.228(6) .
N3 N4 1.345(5) .
N4 N5 1.306(5) .
N5 N6 1.351(5) .
N7 O7 1.206(7) .
N7 O8 1.190(6) .
N8 O9 1.229(6) .
N8 O10 1.197(7) .
N9 N10 1.350(5) .
N10 N11 1.300(5) .
N11 N12 1.344(5) .

loop_
_geom_hbond_atom_site_label_D
_geom_hbond_atom_site_label_H
_geom_hbond_atom_site_label_A
_geom_hbond_distance_DH
_geom_hbond_distance_HA
_geom_hbond_distance_DA
_geom_hbond_angle_DHA
_geom_hbond_site_symmetry_A
_geom_hbond_publ_flag
C6 H6 O9 0.93 2.49 3.332(6) 150.6 2_565 yes
C10 H10 O2 0.93 2.57 3.482(7) 168.7 2_665 yes

loop_
_geom_torsion_atom_site_label_1
_geom_torsion_atom_site_label_2
_geom_torsion_atom_site_label_3
_geom_torsion_atom_site_label_4
_geom_torsion
_geom_torsion_site_symmetry_1
_geom_torsion_site_symmetry_4
Ag2 N4 N5 Ag2 -11.2(5) . 2_576
Ag2 N4 N5 N6 -177.1(3) . .
Ag2 N5 N6 Ag1 16.1(5) 2_576 .
Ag2 N5 N6 C7 -166.7(3) 2_576 .
Ag3 N3 N4 Ag2 2.6(6) . .
Ag3 N3 N4 N5 -174.3(3) . .
Ag3 N9 N10 Ag4 -11.0(4) 1_554 .
Ag3 N9 N10 N11 166.9(3) 1_554 .
Ag4 N10 N11 N12 177.6(3) . .
C1 C2 C3 C4 -0.9(7) . .
C1 C2 C3 N2 177.9(4) . .
C2 C1 C6 C5 -0.7(7) . .
C2 C1 N1 O1 173.5(5) . .
C2 C1 N1 O2 -4.7(7) . .
C2 C3 C4 C5 0.8(6) . .
C2 C3 C4 O5 -177.5(4) . .
C2 C3 N2 O3 4.3(7) . .
C2 C3 N2 O4 -178.9(5) . .
C3 C4 C5 C6 -0.7(6) . .
C3 C4 C5 C7 178.6(4) . .
C3 C4 O5 Ag2 60.1(5) . 1_655
C3 C4 O5 Ag4 -47.3(6) . 1_556
C4 C3 N2 O3 -176.8(5) . .
C4 C3 N2 O4 0.0(7) . .
C4 C5 C6 C1 0.7(7) . .
C4 C5 C7 N3 -55.0(6) . .
C4 C5 C7 N6 131.8(4) . .
C5 C4 O5 Ag2 -118.2(3) . 1_655
C5 C4 O5 Ag4 134.4(3) . 1_556
C5 C7 N3 Ag3 0.4(6) . .
C5 C7 N3 N4 -173.0(4) . .
C5 C7 N6 Ag1 -10.0(7) . .
C5 C7 N6 N5 173.5(4) . .
C6 C1 C2 C3 0.9(7) . .
C6 C1 N1 O1 -3.5(7) . .
C6 C1 N1 O2 178.4(5) . .
C6 C5 C7 N3 124.3(5) . .
C6 C5 C7 N6 -48.9(6) . .
C7 C5 C6 C1 -178.6(4) . .
C7 N3 N4 Ag2 176.0(3) . .
C7 N3 N4 N5 -0.8(5) . .
C8 C9 C10 C11 173.8(4) . .
C8 C9 C14 C13 -172.1(4) . .
C8 C9 C14 O6 8.1(7) . .
C8 N9 N10 Ag4 -178.6(3) . .
C8 N9 N10 N11 -0.7(5) . .
C9 C8 N9 Ag3 22.9(7) . 1_554
C9 C8 N9 N10 -173.7(4) . .
C9 C8 N12 Ag1 -9.7(7) . .
C9 C8 N12 N11 173.5(4) . .
C9 C10 C11 C12 -0.8(7) . .
C9 C10 C11 N8 -175.7(4) . .
C9 C14 O6 Ag2 -168.1(3) . 2_576
C9 C14 O6 Ag4 39.6(6) . 2_675
C10 C9 C14 C13 4.2(6) . .
C10 C9 C14 O6 -175.7(4) . .
C10 C11 C12 C13 2.1(8) . .
C10 C11 N8 O9 170.8(5) . .
C10 C11 N8 O10 -7.8(8) . .
C11 C12 C13 C14 -0.1(8) . .
C11 C12 C13 N7 -178.1(5) . .
C12 C11 N8 O9 -4.1(7) . .
C12 C11 N8 O10 177.2(6) . .
C12 C13 C14 C9 -2.8(7) . .
C12 C13 C14 O6 177.0(5) . .
C12 C13 N7 O7 -168.1(6) . .
C12 C13 N7 O8 8.3(8) . .
C13 C14 O6 Ag2 12.0(8) . 2_576
C13 C14 O6 Ag4 -140.2(4) . 2_675
C13 N7 O7 Ag2 -30.7(10) . 2_576
C14 C9 C10 C11 -2.5(7) . .
C14 C13 N7 O7 13.9(8) . .
C14 C13 N7 O8 -169.7(6) . .
N1 C1 C2 C3 -176.0(4) . .
N1 C1 C6 C5 176.1(4) . .
N2 C3 C4 C5 -178.0(4) . .
N2 C3 C4 O5 3.7(7) . .
N3 C7 N6 Ag1 175.8(3) . .
N3 C7 N6 N5 -0.7(5) . .
N3 N4 N5 Ag2 166.4(3) . 2_576
N3 N4 N5 N6 0.4(5) . .
N4 N5 N6 Ag1 -177.0(3) . .
N4 N5 N6 C7 0.2(5) . .
N6 C7 N3 Ag3 174.3(3) . .
N6 C7 N3 N4 1.0(5) . .
N7 C13 C14 C9 175.0(4) . .
N7 C13 C14 O6 -5.1(8) . .
N8 C11 C12 C13 176.9(5) . .
N9 C8 C9 C10 41.2(6) . .
N9 C8 C9 C14 -142.4(4) . .
N9 C8 N12 Ag1 175.5(3) . .
N9 C8 N12 N11 -1.3(5) . .
N9 N10 N11 N12 -0.1(5) . .
N10 N11 N12 Ag1 -176.1(3) . .
N10 N11 N12 C8 0.9(5) . .
N12 C8 C9 C10 -132.9(5) . .
N12 C8 C9 C14 43.5(7) . .
N12 C8 N9 Ag3 -162.1(3) . 1_554
N12 C8 N9 N10 1.2(5) . .
O5 C4 C5 C6 177.8(4) . .
O5 C4 C5 C7 -2.9(6) . .
O8 N7 O7 Ag2 152.9(6) . 2_576
